data_7064192
loop_
_publ_author_name
'Sokolov, Vladislav A.'
'Bakulina, Olga'
'Boyarskaya, Irina A.'
'Spiridonova, Dar'ya V.'
'Kryukova, Mariya A.'
'Vasilyev, Aleksander'

_publ_section_title
;
 Synthesis of CCl3-substituted amides, ketones, indenes by intermolecular
 reactions of \b-CCl3-enones or \b-CCl3-\b-hydroxy ketones with various
 nucleophiles in CF3SO3H
;
_journal_name_full 'New Journal of Chemistry'
_journal_paper_doi 10.1039/D5NJ03928B
_journal_year 2026
_chemical_formula_moiety 'C12 H11 Cl4 N O2'
_chemical_formula_sum 'C12 H11 Cl4 N O2'
_chemical_formula_weight 343.02
_space_group_crystal_system monoclinic
_space_group_IT_number 14
_space_group_name_Hall '-P 2ybc'
_space_group_name_H-M_alt 'P 1 21/c 1'
_atom_sites_solution_hydrogens mixed
_atom_sites_solution_primary dual
_audit_creation_date 2023-07-11
_audit_creation_method
;
Olex2 1.5
(compiled 2023.03.06 svn.rbb2c1857 for OlexSys, GUI svn.r6748)
;
_audit_update_record
;
2025-09-26 deposited with the CCDC.	2025-12-09 downloaded from the CCDC.
;
_cell_angle_alpha 90
_cell_angle_beta 112.902(4)
_cell_angle_gamma 90
_cell_formula_units_Z 4
_cell_length_a 11.9375(4)
_cell_length_b 13.5556(3)
_cell_length_c 9.6733(3)
_cell_measurement_reflns_used 7362
_cell_measurement_temperature 100(2)
_cell_measurement_theta_max 79.1350
_cell_measurement_theta_min 4.0100
_cell_volume 1441.94(8)
_computing_cell_refinement 'CrysAlisPro 1.171.41.103a (Rigaku OD, 2021)'
_computing_data_collection 'CrysAlisPro 1.171.41.103a (Rigaku OD, 2021)'
_computing_data_reduction 'CrysAlisPro 1.171.41.103a (Rigaku OD, 2021)'
_computing_molecular_graphics 'Olex2 1.5 (Dolomanov et al., 2009)'
_computing_publication_material 'Olex2 1.5 (Dolomanov et al., 2009)'
_computing_structure_refinement 'SHELXL 2018/3 (Sheldrick, 2015)'
_computing_structure_solution 'SHELXT 2018/2 (Sheldrick, 2015)'
_diffrn_ambient_environment N~2~
_diffrn_ambient_temperature 100(2)
_diffrn_detector 'Hybrid Pixel Array Detector'
_diffrn_detector_area_resol_mean 10.0000
_diffrn_detector_type HyPix
_diffrn_measured_fraction_theta_full 0.980
_diffrn_measured_fraction_theta_max 0.975
_diffrn_measurement_details
;
List of Runs (angles in degrees, time in seconds):

  # Type    Start    End  Width  t~exp~   \w     \q     \k     \f   Frames
#--------------------------------------------------------------------------
  1  \w   -109.00 -53.00   0.50    1.00    --  -47.38 -73.00  61.00  112
  2  \w    -67.00  21.00   0.50    1.00    --  -47.38  73.00-169.00  176
  3  \w    -18.00  63.00   0.50    1.00    --   47.38 -73.00  61.00  162
  4  \w    -93.00 -40.00   0.50    4.00    -- -106.00  73.00-169.00  106
  5  \w   -155.00-130.00   0.50    4.00    -- -106.00 -73.00  61.00   50
  6  \w     43.00  79.00   0.50    4.00    --  113.25 -73.00  61.00   72
  7  \w    105.00 172.00   0.50    4.00    --  113.25  73.00-169.00  134
  8  \w   -104.00 -73.00   0.50    1.00    --  -47.38-125.00-150.00   62
  9  \w     75.00 107.00   0.50    1.00    --   47.38 125.00  90.00   64
 10  \w   -126.00 -94.00   0.50    4.00    -- -106.00 -30.00   0.00   64
 11  \w    -70.00 -39.00   0.50    4.00    -- -106.00  61.00 -90.00   62
 12  \w   -163.00 -99.00   0.50    4.00    -- -106.00 -45.00 150.00  128
 13  \w   -175.00 -94.00   0.50    4.00    -- -106.00 -45.00 120.00  162
 14  \w    -71.00 -45.00   0.50    4.00    -- -106.00  61.00  30.00   52
 15  \w    -71.00 -33.00   0.50    4.00    -- -106.00  61.00-120.00   76
 16  \w    -63.00 -35.00   0.50    4.00    -- -106.00  61.00 -30.00   56
 17  \w    -67.00 -38.00   0.50    4.00    -- -106.00  61.00 -60.00   58
 18  \w   -173.00-140.00   0.50    4.00    -- -106.00 -30.00   0.00   66
 19  \w     43.00  69.00   0.50    4.00    --  113.25 -61.00 150.00   52
 20  \w     45.00  70.00   0.50    4.00    --  113.25 -61.00  90.00   50
 21  \w     43.00  71.00   0.50    4.00    --  113.25 -61.00 -60.00   56
 22  \w     50.00  78.00   0.50    4.00    --  113.25 -77.00  90.00   56
 23  \w    116.00 146.00   0.50    4.00    --  113.25  30.00 -60.00   60
 24  \w     46.00  90.00   0.50    4.00    --  113.25 -94.00  30.00   88
 25  \w     68.00 104.00   0.50    4.00    --  113.25 -94.00-120.00   72
;
_diffrn_measurement_device 'four-circle diffractometer'
_diffrn_measurement_device_type 'XtaLAB Synergy, Single source at home/near, HyPix'
_diffrn_measurement_method '\w scans'
_diffrn_orient_matrix_type 'CrysAlisPro convention (1999,Acta A55,543-557)'
_diffrn_orient_matrix_UB_11 0.0686278000
_diffrn_orient_matrix_UB_12 -0.0680963000
_diffrn_orient_matrix_UB_13 -0.0679517000
_diffrn_orient_matrix_UB_21 -0.0900966000
_diffrn_orient_matrix_UB_22 0.0276462000
_diffrn_orient_matrix_UB_23 -0.1590447000
_diffrn_orient_matrix_UB_31 0.0824540000
_diffrn_orient_matrix_UB_32 0.0866361000
_diffrn_orient_matrix_UB_33 -0.0027635000
_diffrn_radiation_monochromator mirror
_diffrn_radiation_probe x-ray
_diffrn_radiation_type 'Cu K\a'
_diffrn_radiation_wavelength 1.54184
_diffrn_reflns_av_R_equivalents 0.0574
_diffrn_reflns_av_unetI/netI 0.0388
_diffrn_reflns_Laue_measured_fraction_full 0.980
_diffrn_reflns_Laue_measured_fraction_max 0.975
_diffrn_reflns_limit_h_max 14
_diffrn_reflns_limit_h_min -13
_diffrn_reflns_limit_k_max 16
_diffrn_reflns_limit_k_min -16
_diffrn_reflns_limit_l_max 11
_diffrn_reflns_limit_l_min -11
_diffrn_reflns_number 8531
_diffrn_reflns_point_group_measured_fraction_full 0.980
_diffrn_reflns_point_group_measured_fraction_max 0.975
_diffrn_reflns_theta_full 67.684
_diffrn_reflns_theta_max 69.995
_diffrn_reflns_theta_min 4.020
_diffrn_source 'micro-focus sealed X-ray tube'
_diffrn_source_type 'PhotonJet (Cu) X-ray Source'
_exptl_absorpt_coefficient_mu 7.442
_exptl_absorpt_correction_T_max 1.00000
_exptl_absorpt_correction_T_min 0.77900
_exptl_absorpt_correction_type multi-scan
_exptl_absorpt_process_details
;
CrysAlisPro 1.171.41.103a (Rigaku Oxford Diffraction, 2021)
Empirical absorption correction using spherical harmonics,
implemented in SCALE3 ABSPACK scaling algorithm.
;
_exptl_crystal_colour 'clear colourless'
_exptl_crystal_colour_lustre clear
_exptl_crystal_colour_primary colourless
_exptl_crystal_density_diffrn 1.580
_exptl_crystal_description prism
_exptl_crystal_F_000 696
_exptl_crystal_size_max 0.1
_exptl_crystal_size_mid 0.08
_exptl_crystal_size_min 0.05
_refine_diff_density_max 0.428
_refine_diff_density_min -0.428
_refine_diff_density_rms 0.100
_refine_ls_extinction_method none
_refine_ls_goodness_of_fit_ref 1.107
_refine_ls_hydrogen_treatment mixed
_refine_ls_matrix_type full
_refine_ls_number_parameters 177
_refine_ls_number_reflns 2661
_refine_ls_number_restraints 0
_refine_ls_restrained_S_all 1.107
_refine_ls_R_factor_all 0.0421
_refine_ls_R_factor_gt 0.0411
_refine_ls_shift/su_max 0.000
_refine_ls_shift/su_mean 0.000
_refine_ls_structure_factor_coef Fsqd
_refine_ls_weighting_details 'w=1/[\s^2^(Fo^2^)+(0.0880P)^2^+0.1886P] where P=(Fo^2^+2Fc^2^)/3'
_refine_ls_weighting_scheme calc
_refine_ls_wR_factor_gt 0.1199
_refine_ls_wR_factor_ref 0.1209
_reflns_Friedel_coverage 0.000
_reflns_number_gt 2530
_reflns_number_total 2661
_reflns_threshold_expression 'I > 2\s(I)'
_cod_data_source_file d5nj03928b2.cif
_cod_data_source_block 25387_skm191
_cod_database_code 7064192
_shelx_shelxl_version_number 2018/3
_chemical_oxdiff_formula 'C12 H11 Cl4 N O2'
_shelx_space_group_comment
;
The symmetry employed for this shelxl refinement is uniquely defined
by the following loop, which should always be used as a source of
symmetry information in preference to the above space-group names.
They are only intended as comments.
;
_shelx_estimated_absorpt_t_max 0.707
_shelx_estimated_absorpt_t_min 0.523
_olex2_refinement_description
;
1. Fixed Uiso
 At 1.2 times of:
  All C(H) groups, All C(H,H) groups
 At 1.5 times of:
  All C(H,H,H) groups
2.a Ternary CH refined with riding coordinates:
 C9(H9)
2.b Secondary CH2 refined with riding coordinates:
 C8(H8A,H8B)
2.c Aromatic/amide H refined with riding coordinates:
 C2(H2), C3(H3), C5(H5), C6(H6)
2.d Idealised Me refined as rotating group:
 C12(H12A,H12B,H12C)
;
_olex2_submission_special_instructions 'No special instructions were received'
_oxdiff_exptl_absorpt_empirical_details
;
Empirical correction (ABSPACK) includes:
- Absorption correction using spherical harmonics
- Frame scaling
;
_oxdiff_exptl_absorpt_empirical_full_max 1.528
_oxdiff_exptl_absorpt_empirical_full_min 0.553

loop_
_space_group_symop_operation_xyz
'x, y, z'
'-x, y+1/2, -z+1/2'
'-x, -y, -z'
'x, -y-1/2, z-1/2'

loop_
_atom_site_label
_atom_site_type_symbol
_atom_site_fract_x
_atom_site_fract_y
_atom_site_fract_z
_atom_site_U_iso_or_equiv
_atom_site_adp_type
_atom_site_occupancy
_atom_site_site_symmetry_order
_atom_site_calc_flag
_atom_site_refinement_flags_posn
_atom_site_refinement_flags_adp
_atom_site_refinement_flags_occupancy
_atom_site_disorder_assembly
_atom_site_disorder_group
Cl1 Cl 0.34731(4) 0.05473(3) 0.01300(5) 0.02019(18) Uani 1 1 d . . . . .
Cl2 Cl 0.41659(4) -0.02018(3) 0.31378(5) 0.02280(18) Uani 1 1 d . . . . .
Cl3 Cl 0.16452(4) -0.01890(4) 0.11422(6) 0.02429(18) Uani 1 1 d . . . . .
Cl4 Cl 0.16249(5) 0.72418(4) 0.13393(6) 0.02779(19) Uani 1 1 d . . . . .
O1 O 0.42629(12) 0.19598(10) 0.52766(15) 0.0175(3) Uani 1 1 d . . . . .
O2 O 0.08295(13) 0.25174(11) 0.25575(16) 0.0223(3) Uani 1 1 d . . . . .
N1 N 0.40279(15) 0.20345(12) 0.28337(19) 0.0162(4) Uani 1 1 d . . . . .
H1 H 0.424(3) 0.231(2) 0.220(4) 0.034(8) Uiso 1 1 d . . . . .
C1 C 0.14173(17) 0.39341(15) 0.1603(2) 0.0167(4) Uani 1 1 d . . . . .
C2 C 0.22727(18) 0.43647(15) 0.1138(2) 0.0198(4) Uani 1 1 d . . . . .
H2 H 0.280066 0.395962 0.086089 0.024 Uiso 1 1 calc R U . . .
C3 C 0.23549(19) 0.53872(16) 0.1080(2) 0.0221(4) Uani 1 1 d . . . . .
H3 H 0.294542 0.568525 0.078114 0.026 Uiso 1 1 calc R U . . .
C4 C 0.15614(18) 0.59632(14) 0.1466(2) 0.0206(4) Uani 1 1 d . . . . .
C5 C 0.06989(18) 0.55533(15) 0.1927(2) 0.0204(4) Uani 1 1 d . . . . .
H5 H 0.016376 0.596124 0.218774 0.024 Uiso 1 1 calc R U . . .
C6 C 0.06371(18) 0.45355(15) 0.2000(2) 0.0187(4) Uani 1 1 d . . . . .
H6 H 0.005765 0.424200 0.232261 0.022 Uiso 1 1 calc R U . . .
C7 C 0.13423(17) 0.28470(14) 0.1787(2) 0.0172(4) Uani 1 1 d . . . . .
C8 C 0.19133(18) 0.21299(14) 0.1035(2) 0.0170(4) Uani 1 1 d . . . . .
H8A H 0.229790 0.249983 0.045344 0.020 Uiso 1 1 calc R U . . .
H8B H 0.127907 0.169463 0.033641 0.020 Uiso 1 1 calc R U . . .
C9 C 0.28757(17) 0.15069(13) 0.2255(2) 0.0157(4) Uani 1 1 d . . . . .
H9 H 0.259979 0.141654 0.309908 0.019 Uiso 1 1 calc R U . . .
C10 C 0.30410(18) 0.04736(14) 0.1686(2) 0.0174(4) Uani 1 1 d . . . . .
C11 C 0.46286(17) 0.22328(13) 0.4306(2) 0.0152(4) Uani 1 1 d . . . . .
C12 C 0.57872(19) 0.28174(15) 0.4709(2) 0.0230(4) Uani 1 1 d . . . . .
H12A H 0.571856 0.343515 0.519625 0.035 Uiso 1 1 calc R U . . .
H12B H 0.592456 0.296540 0.379557 0.035 Uiso 1 1 calc R U . . .
H12C H 0.647151 0.243146 0.539635 0.035 Uiso 1 1 calc R U . . .

loop_
_atom_site_aniso_label
_atom_site_aniso_U_11
_atom_site_aniso_U_22
_atom_site_aniso_U_33
_atom_site_aniso_U_23
_atom_site_aniso_U_13
_atom_site_aniso_U_12
Cl1 0.0267(3) 0.0162(3) 0.0202(3) -0.00114(15) 0.0119(2) 0.00093(16)
Cl2 0.0272(3) 0.0164(3) 0.0222(3) 0.00418(16) 0.0069(2) 0.00603(17)
Cl3 0.0245(3) 0.0169(3) 0.0317(3) -0.00150(17) 0.0111(2) -0.00652(16)
Cl4 0.0276(3) 0.0144(3) 0.0436(4) 0.00033(19) 0.0162(2) 0.00113(17)
O1 0.0219(7) 0.0145(7) 0.0181(7) 0.0001(5) 0.0098(5) 0.0009(5)
O2 0.0225(7) 0.0207(7) 0.0276(8) 0.0026(6) 0.0139(6) 0.0006(6)
N1 0.0193(8) 0.0150(8) 0.0164(8) 0.0015(6) 0.0092(6) -0.0023(6)
C1 0.0173(8) 0.0169(10) 0.0151(9) -0.0005(7) 0.0054(7) -0.0001(7)
C2 0.0204(9) 0.0172(10) 0.0232(10) 0.0001(7) 0.0102(8) 0.0035(7)
C3 0.0206(9) 0.0187(10) 0.0298(11) 0.0007(8) 0.0130(8) 0.0005(7)
C4 0.0224(9) 0.0129(10) 0.0239(10) 0.0003(7) 0.0064(7) 0.0014(7)
C5 0.0186(9) 0.0189(10) 0.0237(11) -0.0007(7) 0.0084(8) 0.0043(7)
C6 0.0180(9) 0.0196(10) 0.0197(10) 0.0003(7) 0.0084(8) 0.0016(7)
C7 0.0152(9) 0.0173(10) 0.0180(9) 0.0018(7) 0.0053(7) 0.0012(7)
C8 0.0195(9) 0.0155(9) 0.0163(9) 0.0009(7) 0.0071(7) 0.0015(7)
C9 0.0193(10) 0.0122(9) 0.0161(9) 0.0007(7) 0.0073(7) -0.0007(6)
C10 0.0197(9) 0.0139(9) 0.0180(10) 0.0013(7) 0.0067(7) -0.0008(7)
C11 0.0184(9) 0.0099(8) 0.0188(9) 0.0006(6) 0.0089(7) 0.0027(6)
C12 0.0212(10) 0.0214(10) 0.0273(11) -0.0045(8) 0.0102(8) -0.0043(7)

loop_
_atom_type_symbol
_atom_type_description
_atom_type_scat_dispersion_real
_atom_type_scat_dispersion_imag
_atom_type_scat_source
C C 0.0181 0.0091 'International Tables Vol C Tables 4.2.6.8 and 6.1.1.4'
H H 0.0000 0.0000 'International Tables Vol C Tables 4.2.6.8 and 6.1.1.4'
Cl Cl 0.3639 0.7018 'International Tables Vol C Tables 4.2.6.8 and 6.1.1.4'
N N 0.0311 0.0180 'International Tables Vol C Tables 4.2.6.8 and 6.1.1.4'
O O 0.0492 0.0322 'International Tables Vol C Tables 4.2.6.8 and 6.1.1.4'

loop_
_geom_angle_atom_site_label_1
_geom_angle_atom_site_label_2
_geom_angle_atom_site_label_3
_geom_angle
_geom_angle_site_symmetry_1
_geom_angle_site_symmetry_3
_geom_angle_publ_flag
C9 N1 H1 117(2) . . ?
C11 N1 H1 120(2) . . ?
C11 N1 C9 122.59(16) . . ?
C2 C1 C6 119.59(19) . . ?
C2 C1 C7 122.54(18) . . ?
C6 C1 C7 117.76(17) . . ?
C1 C2 H2 119.9 . . ?
C3 C2 C1 120.13(18) . . ?
C3 C2 H2 119.9 . . ?
C2 C3 H3 120.5 . . ?
C4 C3 C2 118.92(19) . . ?
C4 C3 H3 120.5 . . ?
C3 C4 Cl4 119.27(16) . . ?
C3 C4 C5 122.10(19) . . ?
C5 C4 Cl4 118.62(16) . . ?
C4 C5 H5 120.8 . . ?
C6 C5 C4 118.41(19) . . ?
C6 C5 H5 120.8 . . ?
C1 C6 H6 119.6 . . ?
C5 C6 C1 120.83(19) . . ?
C5 C6 H6 119.6 . . ?
O2 C7 C1 120.21(18) . . ?
O2 C7 C8 118.83(17) . . ?
C1 C7 C8 120.95(17) . . ?
C7 C8 H8A 109.9 . . ?
C7 C8 H8B 109.9 . . ?
C7 C8 C9 108.85(16) . . ?
H8A C8 H8B 108.3 . . ?
C9 C8 H8A 109.9 . . ?
C9 C8 H8B 109.9 . . ?
N1 C9 C8 109.69(15) . . ?
N1 C9 H9 108.0 . . ?
N1 C9 C10 110.49(15) . . ?
C8 C9 H9 108.0 . . ?
C8 C9 C10 112.64(15) . . ?
C10 C9 H9 108.0 . . ?
Cl1 C10 Cl2 108.69(11) . . ?
Cl1 C10 Cl3 108.98(10) . . ?
Cl2 C10 Cl3 107.83(10) . . ?
C9 C10 Cl1 111.77(13) . . ?
C9 C10 Cl2 110.37(13) . . ?
C9 C10 Cl3 109.12(13) . . ?
O1 C11 N1 122.85(18) . . ?
O1 C11 C12 121.39(18) . . ?
N1 C11 C12 115.76(17) . . ?
C11 C12 H12A 109.5 . . ?
C11 C12 H12B 109.5 . . ?
C11 C12 H12C 109.5 . . ?
H12A C12 H12B 109.5 . . ?
H12A C12 H12C 109.5 . . ?
H12B C12 H12C 109.5 . . ?

loop_
_geom_bond_atom_site_label_1
_geom_bond_atom_site_label_2
_geom_bond_distance
_geom_bond_site_symmetry_2
_geom_bond_publ_flag
Cl1 C10 1.773(2) . ?
Cl2 C10 1.774(2) . ?
Cl3 C10 1.783(2) . ?
Cl4 C4 1.741(2) . ?
O1 C11 1.236(2) . ?
O2 C7 1.218(3) . ?
N1 H1 0.84(3) . ?
N1 C9 1.455(2) . ?
N1 C11 1.349(3) . ?
C1 C2 1.394(3) . ?
C1 C6 1.399(3) . ?
C1 C7 1.491(3) . ?
C2 H2 0.9500 . ?
C2 C3 1.392(3) . ?
C3 H3 0.9500 . ?
C3 C4 1.386(3) . ?
C4 C5 1.388(3) . ?
C5 H5 0.9500 . ?
C5 C6 1.385(3) . ?
C6 H6 0.9500 . ?
C7 C8 1.525(3) . ?
C8 H8A 0.9900 . ?
C8 H8B 0.9900 . ?
C8 C9 1.539(2) . ?
C9 H9 1.0000 . ?
C9 C10 1.545(3) . ?
C11 C12 1.508(3) . ?
C12 H12A 0.9800 . ?
C12 H12B 0.9800 . ?
C12 H12C 0.9800 . ?

loop_
_geom_torsion_atom_site_label_1
_geom_torsion_atom_site_label_2
_geom_torsion_atom_site_label_3
_geom_torsion_atom_site_label_4
_geom_torsion
_geom_torsion_site_symmetry_1
_geom_torsion_site_symmetry_2
_geom_torsion_site_symmetry_3
_geom_torsion_site_symmetry_4
_geom_torsion_publ_flag
Cl4 C4 C5 C6 178.83(15) . . . . ?
O2 C7 C8 C9 -59.3(2) . . . . ?
N1 C9 C10 Cl1 -64.51(17) . . . . ?
N1 C9 C10 Cl2 56.57(18) . . . . ?
N1 C9 C10 Cl3 174.89(13) . . . . ?
C1 C2 C3 C4 -1.1(3) . . . . ?
C1 C7 C8 C9 120.01(18) . . . . ?
C2 C1 C6 C5 0.4(3) . . . . ?
C2 C1 C7 O2 160.23(18) . . . . ?
C2 C1 C7 C8 -19.1(3) . . . . ?
C2 C3 C4 Cl4 -177.98(16) . . . . ?
C2 C3 C4 C5 0.9(3) . . . . ?
C3 C4 C5 C6 -0.1(3) . . . . ?
C4 C5 C6 C1 -0.6(3) . . . . ?
C6 C1 C2 C3 0.5(3) . . . . ?
C6 C1 C7 O2 -16.0(3) . . . . ?
C6 C1 C7 C8 164.62(17) . . . . ?
C7 C1 C2 C3 -175.76(18) . . . . ?
C7 C1 C6 C5 176.80(18) . . . . ?
C7 C8 C9 N1 -85.18(19) . . . . ?
C7 C8 C9 C10 151.30(16) . . . . ?
C8 C9 C10 Cl1 58.56(19) . . . . ?
C8 C9 C10 Cl2 179.64(14) . . . . ?
C8 C9 C10 Cl3 -62.04(18) . . . . ?
C9 N1 C11 O1 1.9(3) . . . . ?
C9 N1 C11 C12 -177.91(17) . . . . ?
C11 N1 C9 C8 124.53(18) . . . . ?
C11 N1 C9 C10 -110.69(19) . . . . ?
